data_7036717
loop_
_publ_author_name
'Prashanth, Billa'
'Singh, Sanjay'

_publ_section_title
;
 Concise access to iminophosphonamide stabilized heteroleptic germylenes:
 chemical reactivity and structural investigation.
;
_journal_issue 14
_journal_name_full 'Dalton transactions (Cambridge, England : 2003)'
_journal_page_first 6079
_journal_page_last 6087
_journal_paper_doi 10.1039/c5dt02287h
_journal_volume 45
_journal_year 2016
_chemical_formula_moiety 'C32 H36 Cl Fe Ge N2 O4 P'
_chemical_formula_sum 'C32 H36 Cl Fe Ge N2 O4 P'
_chemical_formula_weight 707.49
_chemical_name_systematic
;
 ?
;
_chemical_properties_physical 'Air-sensitive, Moisture-sensitive'
_space_group_IT_number 2
_symmetry_cell_setting triclinic
_symmetry_Int_Tables_number 2
_symmetry_space_group_name_Hall '-P 1'
_symmetry_space_group_name_H-M 'P -1'
_atom_sites_solution_hydrogens geom
_atom_sites_solution_primary direct
_atom_sites_solution_secondary difmap
_audit_creation_date 2015-05-24T22:05:09-00:00
_audit_creation_method 'WinGX routine CIF_UPDATE'
_audit_update_record
;
2015-05-25 deposited with the CCDC.
2015-09-30 downloaded from the CCDC.
;
_cell_angle_alpha 68.117(10)
_cell_angle_beta 83.597(14)
_cell_angle_gamma 71.997(10)
_cell_formula_units_Z 2
_cell_length_a 9.6544(15)
_cell_length_b 12.518(2)
_cell_length_c 16.755(3)
_cell_measurement_reflns_used 3442
_cell_measurement_temperature 100
_cell_measurement_theta_max 20.817
_cell_measurement_theta_min 2.571
_cell_volume 1787.0(5)
_computing_cell_refinement 'SAINT v7.68A (Bruker, 2009)'
_computing_data_reduction 'SAINT v7.68A (Bruker, 2009)'
_computing_molecular_graphics 'Olex2 (Dolomanov et al., 2009)'
_computing_publication_material 'Olex2 (Dolomanov et al., 2009)'
_computing_structure_refinement 'ShelXL (Sheldrick, 2008)'
_computing_structure_solution 'SHELXS-97 (Sheldrick, 1990)'
_diffrn_ambient_temperature 100
_diffrn_measured_fraction_theta_full 0.988
_diffrn_measured_fraction_theta_max 0.988
_diffrn_measurement_device_type 'Bruker APEX-II CCD'
_diffrn_radiation_monochromator graphite
_diffrn_radiation_type MoK\a
_diffrn_radiation_wavelength 0.71073
_diffrn_reflns_av_R_equivalents 0.089
_diffrn_reflns_limit_h_max 10
_diffrn_reflns_limit_h_min -11
_diffrn_reflns_limit_k_max 15
_diffrn_reflns_limit_k_min -15
_diffrn_reflns_limit_l_max 20
_diffrn_reflns_limit_l_min -19
_diffrn_reflns_number 18364
_diffrn_reflns_theta_full 25.35
_diffrn_reflns_theta_max 25.35
_diffrn_reflns_theta_min 1.83
_diffrn_source 'fine-focus sealed tube'
_exptl_absorpt_coefficient_mu 1.401
_exptl_absorpt_correction_T_max 0.7467
_exptl_absorpt_correction_T_min 0.634
_exptl_absorpt_correction_type multi-scan
_exptl_absorpt_process_details
;
        SADABS-2008/1 (Bruker,2008) was used for absorption correction.
        wR2(int) was 0.1145 before and 0.0812 after correction.
        The Ratio of minimum to maximum transmission is 0.8491.
        The \l/2 correction factor is 0.0015.
;
_exptl_crystal_colour 'clear light colourless'
_exptl_crystal_density_diffrn 1.315
_exptl_crystal_density_method 'not measured'
_exptl_crystal_description block
_exptl_crystal_F_000 728
_exptl_crystal_recrystallization_method 'Re-crystallisation from solvent: Toluene'
_exptl_crystal_size_max 0.2
_exptl_crystal_size_mid 0.2
_exptl_crystal_size_min 0.2
_platon_squeeze_details
;
;
_refine_diff_density_max 0.832
_refine_diff_density_min -0.891
_refine_diff_density_rms 0.098
_refine_ls_extinction_method none
_refine_ls_goodness_of_fit_ref 0.93
_refine_ls_hydrogen_treatment constr
_refine_ls_matrix_type full
_refine_ls_number_parameters 386
_refine_ls_number_reflns 6463
_refine_ls_number_restraints 0
_refine_ls_restrained_S_all 0.93
_refine_ls_R_factor_all 0.1121
_refine_ls_R_factor_gt 0.0574
_refine_ls_shift/su_max 0.001
_refine_ls_shift/su_mean 0
_refine_ls_structure_factor_coef Fsqd
_refine_ls_weighting_details 'calc w=1/[\s^2^(Fo^2^)+(0.0537P)^2^+0.0000P] where P=(Fo^2^+2Fc^2^)/3'
_refine_ls_weighting_scheme calc
_refine_ls_wR_factor_gt 0.1204
_refine_ls_wR_factor_ref 0.1381
_reflns_number_gt 3712
_reflns_number_total 6463
_reflns_threshold_expression >2sigma(I)
_cod_data_source_file c5dt02287h2.cif
_cod_data_source_block Compound_2
_cod_depositor_comments 'Adding full bibliography for 7036716--7036720.cif.'
_cod_original_cell_volume 1786.9(5)
_cod_database_code 7036717
_platon_squeeze_void_probe_radius 1.20

loop_
_symmetry_equiv_pos_as_xyz
'x, y, z'
'-x, -y, -z'

loop_
_atom_site_label
_atom_site_type_symbol
_atom_site_fract_x
_atom_site_fract_y
_atom_site_fract_z
_atom_site_U_iso_or_equiv
_atom_site_adp_type
_atom_site_occupancy
_atom_site_calc_flag
C1 C 0.8927(6) 0.5804(5) 0.8377(3) 0.0403(14) Uani 1 d
C2 C 0.7875(7) 0.6347(5) 0.8966(3) 0.0529(16) Uani 1 d
H2A H 0.827 0.689 0.9106 0.079 Uiso 1 calc
H2B H 0.7745 0.5703 0.9497 0.079 Uiso 1 calc
H2C H 0.6933 0.6799 0.8675 0.079 Uiso 1 calc
C3 C 0.9139(7) 0.6823(5) 0.7556(3) 0.0533(16) Uani 1 d
H3A H 0.8193 0.7305 0.7277 0.08 Uiso 1 calc
H3B H 0.9784 0.648 0.7163 0.08 Uiso 1 calc
H3C H 0.9576 0.7336 0.7704 0.08 Uiso 1 calc
C4 C 1.0397(6) 0.5076(5) 0.8824(4) 0.0498(15) Uani 1 d
H4A H 1.0801 0.56 0.8981 0.075 Uiso 1 calc
H4B H 1.1068 0.4746 0.8433 0.075 Uiso 1 calc
H4C H 1.0266 0.4417 0.9344 0.075 Uiso 1 calc
C5 C 0.9068(5) 0.2709(4) 0.9478(3) 0.0268(12) Uani 1 d
C6 C 1.0337(5) 0.1779(4) 0.9822(3) 0.0354(13) Uani 1 d
H6 H 1.1096 0.1572 0.9446 0.042 Uiso 1 calc
C7 C 1.0503(6) 0.1157(5) 1.0699(3) 0.0407(14) Uani 1 d
H7 H 1.136 0.0516 1.0921 0.049 Uiso 1 calc
C8 C 0.9425(6) 0.1471(4) 1.1249(3) 0.0387(14) Uani 1 d
H8 H 0.9532 0.1042 1.1851 0.046 Uiso 1 calc
C9 C 0.8197(6) 0.2401(4) 1.0928(3) 0.0357(13) Uani 1 d
H9 H 0.7463 0.262 1.1313 0.043 Uiso 1 calc
C10 C 0.8007(5) 0.3024(4) 1.0059(3) 0.0330(13) Uani 1 d
H10 H 0.7151 0.3673 0.985 0.04 Uiso 1 calc
C11 C 1.0343(5) 0.2968(5) 0.7798(3) 0.0311(12) Uani 1 d
C12 C 1.0802(5) 0.1748(5) 0.7943(3) 0.0374(13) Uani 1 d
H12 H 1.0271 0.1238 0.8323 0.045 Uiso 1 calc
C13 C 1.2027(6) 0.1269(5) 0.7538(4) 0.0492(16) Uani 1 d
H13 H 1.235 0.0429 0.7647 0.059 Uiso 1 calc
C14 C 1.2771(6) 0.2006(7) 0.6981(4) 0.0568(18) Uani 1 d
H14 H 1.362 0.1671 0.6709 0.068 Uiso 1 calc
C15 C 1.2319(6) 0.3217(6) 0.6805(3) 0.0538(17) Uani 1 d
H15 H 1.2838 0.3718 0.6403 0.065 Uiso 1 calc
C16 C 1.1098(5) 0.3720(5) 0.7215(3) 0.0415(14) Uani 1 d
H16 H 1.0783 0.4561 0.7099 0.05 Uiso 1 calc
C17 C 0.6974(5) 0.2692(4) 0.7782(3) 0.0278(12) Uani 1 d
C18 C 0.7382(5) 0.2529(5) 0.6984(3) 0.0350(13) Uani 1 d
C19 C 0.7222(6) 0.1531(5) 0.6880(4) 0.0446(15) Uani 1 d
H19 H 0.7527 0.1404 0.6355 0.054 Uiso 1 calc
C20 C 0.6641(6) 0.0718(5) 0.7502(4) 0.0498(16) Uani 1 d
H20 H 0.6584 0.002 0.7422 0.06 Uiso 1 calc
C21 C 0.6139(6) 0.0931(5) 0.8247(4) 0.0433(14) Uani 1 d
H21 H 0.5664 0.0404 0.8662 0.052 Uiso 1 calc
C22 C 0.6309(5) 0.1899(4) 0.8407(3) 0.0299(12) Uani 1 d
C23 C 0.7845(5) 0.3473(5) 0.6224(3) 0.0423(14) Uani 1 d
H23 H 0.8058 0.4053 0.6437 0.051 Uiso 1 calc
C24 C 0.9179(6) 0.2987(6) 0.5751(4) 0.074(2) Uani 1 d
H24A H 0.9967 0.2461 0.6165 0.111 Uiso 1 calc
H24B H 0.9493 0.3658 0.5332 0.111 Uiso 1 calc
H24C H 0.8939 0.2527 0.5451 0.111 Uiso 1 calc
C25 C 0.6564(6) 0.4156(5) 0.5598(3) 0.0522(16) Uani 1 d
H25A H 0.6412 0.3628 0.5328 0.078 Uiso 1 calc
H25B H 0.6773 0.4861 0.5154 0.078 Uiso 1 calc
H25C H 0.5684 0.4418 0.5911 0.078 Uiso 1 calc
C26 C 0.5675(5) 0.2115(5) 0.9227(3) 0.0399(14) Uani 1 d
H26 H 0.5932 0.2822 0.9242 0.048 Uiso 1 calc
C27 C 0.6314(7) 0.1033(5) 1.0037(4) 0.0601(18) Uani 1 d
H27A H 0.603 0.0338 1.0053 0.09 Uiso 1 calc
H27B H 0.594 0.1231 1.0549 0.09 Uiso 1 calc
H27C H 0.7378 0.084 1.0026 0.09 Uiso 1 calc
C28 C 0.4034(6) 0.2427(6) 0.9208(4) 0.0658(19) Uani 1 d
H28A H 0.3652 0.3148 0.8704 0.099 Uiso 1 calc
H28B H 0.3632 0.258 0.9732 0.099 Uiso 1 calc
H28C H 0.3753 0.1755 0.9177 0.099 Uiso 1 calc
C29 C 0.7204(7) 0.6512(5) 0.6009(3) 0.0474(16) Uani 1 d
C30 C 0.4849(7) 0.7991(6) 0.5421(4) 0.0574(17) Uani 1 d
C31 C 0.5045(6) 0.7936(5) 0.6994(3) 0.0500(16) Uani 1 d
C32 C 0.3971(7) 0.6247(5) 0.6552(4) 0.0474(15) Uani 1 d
N1 N 0.8287(4) 0.5017(3) 0.8137(2) 0.0304(10) Uani 1 d
N2 N 0.7247(4) 0.3648(3) 0.7953(2) 0.0236(9) Uani 1 d
O1 O 0.8322(5) 0.6268(4) 0.5734(3) 0.0780(15) Uani 1 d
O2 O 0.4526(6) 0.8695(5) 0.4745(3) 0.0929(17) Uani 1 d
O3 O 0.4768(5) 0.8622(4) 0.7333(3) 0.0734(14) Uani 1 d
O4 O 0.3007(5) 0.5876(4) 0.6620(3) 0.0741(14) Uani 1 d
P1 P 0.87686(13) 0.35795(11) 0.83454(8) 0.0267(3) Uani 1 d
Cl1 Cl 0.48753(14) 0.53224(12) 0.88000(8) 0.0492(4) Uani 1 d
Fe1 Fe 0.54248(8) 0.68918(7) 0.64494(5) 0.0384(2) Uani 1 d
Ge1 Ge 0.63830(6) 0.53480(5) 0.76900(3) 0.03014(18) Uani 1 d

loop_
_atom_site_aniso_label
_atom_site_aniso_U_11
_atom_site_aniso_U_22
_atom_site_aniso_U_33
_atom_site_aniso_U_23
_atom_site_aniso_U_13
_atom_site_aniso_U_12
C1 0.050(4) 0.044(4) 0.035(3) -0.016(3) -0.006(3) -0.022(3)
C2 0.079(4) 0.044(4) 0.044(4) -0.025(3) 0.001(3) -0.018(3)
C3 0.071(4) 0.040(4) 0.051(4) -0.008(3) -0.013(3) -0.023(3)
C4 0.056(4) 0.042(4) 0.057(4) -0.013(3) -0.017(3) -0.023(3)
C5 0.030(3) 0.029(3) 0.020(3) -0.004(2) 0.002(2) -0.013(2)
C6 0.024(3) 0.036(3) 0.043(3) -0.019(3) -0.003(2) 0.002(2)
C7 0.041(3) 0.033(3) 0.037(3) -0.007(3) -0.011(3) 0.002(3)
C8 0.051(4) 0.037(3) 0.024(3) -0.002(3) -0.005(3) -0.014(3)
C9 0.039(3) 0.035(3) 0.028(3) -0.011(3) 0.008(2) -0.007(3)
C10 0.034(3) 0.024(3) 0.039(3) -0.010(3) 0.003(2) -0.007(2)
C11 0.026(3) 0.043(3) 0.027(3) -0.015(3) 0.005(2) -0.012(2)
C12 0.034(3) 0.039(3) 0.038(3) -0.014(3) 0.004(2) -0.010(3)
C13 0.042(4) 0.048(4) 0.050(4) -0.019(3) 0.004(3) -0.001(3)
C14 0.032(4) 0.076(5) 0.051(4) -0.029(4) 0.000(3) 0.006(3)
C15 0.039(4) 0.088(5) 0.038(4) -0.017(4) 0.012(3) -0.033(4)
C16 0.035(3) 0.054(4) 0.036(3) -0.013(3) 0.007(3) -0.019(3)
C17 0.022(3) 0.022(3) 0.034(3) -0.006(2) -0.004(2) -0.003(2)
C18 0.027(3) 0.041(3) 0.041(3) -0.023(3) -0.002(2) -0.004(2)
C19 0.037(3) 0.056(4) 0.048(4) -0.033(3) -0.008(3) -0.003(3)
C20 0.054(4) 0.032(3) 0.068(4) -0.018(3) -0.025(3) -0.010(3)
C21 0.037(3) 0.032(3) 0.062(4) -0.010(3) -0.007(3) -0.017(3)
C22 0.022(3) 0.029(3) 0.036(3) -0.011(3) -0.007(2) -0.002(2)
C23 0.036(3) 0.061(4) 0.035(3) -0.021(3) 0.009(3) -0.020(3)
C24 0.053(4) 0.115(6) 0.059(4) -0.044(4) 0.018(3) -0.021(4)
C25 0.071(4) 0.061(4) 0.028(3) -0.013(3) -0.002(3) -0.026(3)
C26 0.034(3) 0.040(3) 0.044(4) -0.008(3) 0.005(3) -0.020(3)
C27 0.073(4) 0.061(4) 0.044(4) -0.003(3) 0.005(3) -0.036(4)
C28 0.041(4) 0.081(5) 0.075(5) -0.026(4) 0.019(3) -0.026(3)
C29 0.060(4) 0.043(4) 0.033(3) -0.008(3) 0.004(3) -0.015(3)
C30 0.069(4) 0.054(4) 0.042(4) -0.004(3) -0.009(3) -0.020(3)
C31 0.058(4) 0.047(4) 0.032(3) -0.006(3) -0.017(3) -0.002(3)
C32 0.044(4) 0.054(4) 0.046(4) -0.018(3) -0.007(3) -0.014(3)
N1 0.036(2) 0.024(2) 0.036(2) -0.011(2) -0.0055(19) -0.0126(19)
N2 0.020(2) 0.026(2) 0.025(2) -0.0099(18) 0.0025(16) -0.0086(17)
O1 0.063(3) 0.091(4) 0.069(3) -0.023(3) 0.031(3) -0.024(3)
O2 0.120(4) 0.083(4) 0.046(3) 0.007(3) -0.028(3) -0.018(3)
O3 0.103(4) 0.052(3) 0.067(3) -0.033(3) -0.014(3) -0.005(3)
O4 0.059(3) 0.091(4) 0.085(3) -0.031(3) -0.004(3) -0.038(3)
P1 0.0265(7) 0.0281(8) 0.0255(7) -0.0087(6) 0.0021(6) -0.0099(6)
Cl1 0.0467(9) 0.0459(9) 0.0381(8) -0.0139(7) 0.0114(6) 0.0040(7)
Fe1 0.0439(5) 0.0358(5) 0.0308(5) -0.0067(4) -0.0037(3) -0.0102(4)
Ge1 0.0321(3) 0.0274(3) 0.0274(3) -0.0083(2) 0.0006(2) -0.0057(2)

loop_
_atom_type_symbol
_atom_type_description
_atom_type_scat_dispersion_real
_atom_type_scat_dispersion_imag
_atom_type_scat_source
C C 0.0033 0.0016 'International Tables Vol C Tables 4.2.6.8 and 6.1.1.4'
H H 0 0 'International Tables Vol C Tables 4.2.6.8 and 6.1.1.4'
Cl Cl 0.1484 0.1585 'International Tables Vol C Tables 4.2.6.8 and 6.1.1.4'
Fe Fe 0.3463 0.8444 'International Tables Vol C Tables 4.2.6.8 and 6.1.1.4'
Ge Ge 0.1547 1.8001 'International Tables Vol C Tables 4.2.6.8 and 6.1.1.4'
N N 0.0061 0.0033 'International Tables Vol C Tables 4.2.6.8 and 6.1.1.4'
O O 0.0106 0.006 'International Tables Vol C Tables 4.2.6.8 and 6.1.1.4'
P P 0.1023 0.0942 'International Tables Vol C Tables 4.2.6.8 and 6.1.1.4'

loop_
_geom_angle_atom_site_label_1
_geom_angle_atom_site_label_2
_geom_angle_atom_site_label_3
_geom_angle
C2 C1 C3 108.9(4)
C2 C1 C4 110.4(4)
C4 C1 C3 109.4(5)
N1 C1 C2 109.1(4)
N1 C1 C3 108.7(4)
N1 C1 C4 110.3(4)
C1 C2 H2A 109.5
C1 C2 H2B 109.5
C1 C2 H2C 109.5
H2A C2 H2B 109.5
H2A C2 H2C 109.5
H2B C2 H2C 109.5
C1 C3 H3A 109.5
C1 C3 H3B 109.5
C1 C3 H3C 109.5
H3A C3 H3B 109.5
H3A C3 H3C 109.5
H3B C3 H3C 109.5
C1 C4 H4A 109.5
C1 C4 H4B 109.5
C1 C4 H4C 109.5
H4A C4 H4B 109.5
H4A C4 H4C 109.5
H4B C4 H4C 109.5
C6 C5 C10 117.5(4)
C6 C5 P1 124.2(3)
C10 C5 P1 118.3(3)
C5 C6 H6 119.4
C7 C6 C5 121.2(4)
C7 C6 H6 119.4
C6 C7 H7 120.1
C8 C7 C6 119.8(5)
C8 C7 H7 120.1
C7 C8 H8 120
C9 C8 C7 120.0(5)
C9 C8 H8 120
C8 C9 H9 119.4
C8 C9 C10 121.1(4)
C10 C9 H9 119.4
C5 C10 H10 119.8
C9 C10 C5 120.4(4)
C9 C10 H10 119.8
C12 C11 C16 119.5(4)
C12 C11 P1 120.1(4)
C16 C11 P1 120.4(4)
C11 C12 H12 119.8
C13 C12 C11 120.4(5)
C13 C12 H12 119.8
C12 C13 H13 120.2
C14 C13 C12 119.7(6)
C14 C13 H13 120.2
C13 C14 H14 119.4
C13 C14 C15 121.3(5)
C15 C14 H14 119.4
C14 C15 H15 119.9
C14 C15 C16 120.1(6)
C16 C15 H15 119.9
C11 C16 H16 120.5
C15 C16 C11 119.0(5)
C15 C16 H16 120.5
C18 C17 N2 120.7(4)
C22 C17 C18 119.3(5)
C22 C17 N2 120.0(4)
C17 C18 C23 122.0(5)
C19 C18 C17 118.5(5)
C19 C18 C23 119.2(5)
C18 C19 H19 118.7
C20 C19 C18 122.6(5)
C20 C19 H19 118.7
C19 C20 H20 120.7
C19 C20 C21 118.7(5)
C21 C20 H20 120.7
C20 C21 H21 119.1
C20 C21 C22 121.7(5)
C22 C21 H21 119.1
C17 C22 C26 121.8(5)
C21 C22 C17 118.9(5)
C21 C22 C26 119.1(5)
C18 C23 H23 108.1
C18 C23 C24 115.0(5)
C18 C23 C25 108.0(5)
C24 C23 H23 108.1
C24 C23 C25 109.4(4)
C25 C23 H23 108.1
C23 C24 H24A 109.5
C23 C24 H24B 109.5
C23 C24 H24C 109.5
H24A C24 H24B 109.5
H24A C24 H24C 109.5
H24B C24 H24C 109.5
C23 C25 H25A 109.5
C23 C25 H25B 109.5
C23 C25 H25C 109.5
H25A C25 H25B 109.5
H25A C25 H25C 109.5
H25B C25 H25C 109.5
C22 C26 H26 107.9
C22 C26 C27 111.9(4)
C27 C26 H26 107.9
C28 C26 C22 109.9(5)
C28 C26 H26 107.9
C28 C26 C27 111.2(4)
C26 C27 H27A 109.5
C26 C27 H27B 109.5
C26 C27 H27C 109.5
H27A C27 H27B 109.5
H27A C27 H27C 109.5
H27B C27 H27C 109.5
C26 C28 H28A 109.5
C26 C28 H28B 109.5
C26 C28 H28C 109.5
H28A C28 H28B 109.5
H28A C28 H28C 109.5
H28B C28 H28C 109.5
O1 C29 Fe1 179.7(7)
O2 C30 Fe1 177.6(6)
O3 C31 Fe1 178.3(5)
O4 C32 Fe1 177.3(5)
C1 N1 P1 132.7(3)
C1 N1 Ge1 130.0(3)
P1 N1 Ge1 96.1(2)
C17 N2 P1 125.3(3)
C17 N2 Ge1 138.2(3)
P1 N2 Ge1 95.58(19)
C5 P1 Ge1 124.39(15)
C11 P1 C5 106.5(2)
C11 P1 Ge1 129.04(17)
N1 P1 C5 112.8(2)
N1 P1 C11 117.3(2)
N1 P1 N2 92.67(19)
N1 P1 Ge1 46.39(14)
N2 P1 C5 115.3(2)
N2 P1 C11 112.1(2)
N2 P1 Ge1 46.34(13)
C29 Fe1 Ge1 85.83(17)
C30 Fe1 C29 87.9(3)
C30 Fe1 C31 95.6(3)
C30 Fe1 C32 94.0(3)
C30 Fe1 Ge1 173.0(2)
C31 Fe1 C29 117.9(3)
C31 Fe1 C32 112.1(3)
C31 Fe1 Ge1 90.16(17)
C32 Fe1 C29 129.6(3)
C32 Fe1 Ge1 87.60(18)
N1 Ge1 P1 37.50(11)
N1 Ge1 Cl1 105.37(12)
N1 Ge1 Fe1 124.26(12)
N2 Ge1 N1 75.54(16)
N2 Ge1 P1 38.08(11)
N2 Ge1 Cl1 100.14(11)
N2 Ge1 Fe1 132.33(11)
Cl1 Ge1 P1 104.88(5)
Cl1 Ge1 Fe1 112.26(4)
Fe1 Ge1 P1 142.74(4)

loop_
_geom_bond_atom_site_label_1
_geom_bond_atom_site_label_2
_geom_bond_distance
C1 C2 1.523(7)
C1 C3 1.533(7)
C1 C4 1.528(7)
C1 N1 1.496(6)
C2 H2A 0.98
C2 H2B 0.98
C2 H2C 0.98
C3 H3A 0.98
C3 H3B 0.98
C3 H3C 0.98
C4 H4A 0.98
C4 H4B 0.98
C4 H4C 0.98
C5 C6 1.401(6)
C5 C10 1.402(6)
C5 P1 1.806(5)
C6 H6 0.95
C6 C7 1.383(6)
C7 H7 0.95
C7 C8 1.374(6)
C8 H8 0.95
C8 C9 1.369(7)
C9 H9 0.95
C9 C10 1.373(6)
C10 H10 0.95
C11 C12 1.384(6)
C11 C16 1.398(7)
C11 P1 1.797(5)
C12 H12 0.95
C12 C13 1.381(7)
C13 H13 0.95
C13 C14 1.362(8)
C14 H14 0.95
C14 C15 1.365(8)
C15 H15 0.95
C15 C16 1.392(7)
C16 H16 0.95
C17 C18 1.420(6)
C17 C22 1.401(7)
C17 N2 1.432(6)
C18 C19 1.380(7)
C18 C23 1.516(7)
C19 H19 0.95
C19 C20 1.367(8)
C20 H20 0.95
C20 C21 1.377(7)
C21 H21 0.95
C21 C22 1.394(7)
C22 C26 1.525(7)
C23 H23 1
C23 C24 1.517(7)
C23 C25 1.525(7)
C24 H24A 0.98
C24 H24B 0.98
C24 H24C 0.98
C25 H25A 0.98
C25 H25B 0.98
C25 H25C 0.98
C26 H26 1
C26 C27 1.535(7)
C26 C28 1.511(7)
C27 H27A 0.98
C27 H27B 0.98
C27 H27C 0.98
C28 H28A 0.98
C28 H28B 0.98
C28 H28C 0.98
C29 O1 1.123(6)
C29 Fe1 1.787(7)
C30 O2 1.149(6)
C30 Fe1 1.773(6)
C31 O3 1.149(6)
C31 Fe1 1.786(7)
C32 O4 1.140(6)
C32 Fe1 1.787(7)
N1 P1 1.621(4)
N1 Ge1 1.928(4)
N2 P1 1.641(4)
N2 Ge1 1.925(4)
P1 Ge1 2.6479(14)
Cl1 Ge1 2.2270(14)
Fe1 Ge1 2.2891(10)

loop_
_platon_squeeze_void_nr
_platon_squeeze_void_average_x
_platon_squeeze_void_average_y
_platon_squeeze_void_average_z
_platon_squeeze_void_volume
_platon_squeeze_void_count_electrons
_platon_squeeze_void_content
1 0.000 0.000 0.500 225 48 ' '
